data_4069527
loop_
_publ_author_name
'Han, Yanan'
'Zhang, Jie'
'Han, Fuyan'
'Zhang, Zhengxing'
'Weng, Linhong'
'Zhou, Xigeng'

_publ_section_title
;
 Investigations on Organolanthanide Derivatives with the Hydrazonido
 (&#x2212;NHN&#x2550;CPh2) Ligand: Synthesis, Crystal Structure, and
 Reactivity
;
_journal_issue 13
_journal_name_full Organometallics
_journal_page_first 3916
_journal_paper_doi 10.1021/om900246b
_journal_volume 28
_journal_year 2009
_chemical_formula_sum 'C46 H42 Er2 N4'
_chemical_formula_weight 985.36
_chemical_name_systematic
; 
 ? 
;
_space_group_IT_number 2
_symmetry_cell_setting triclinic
_symmetry_space_group_name_Hall '-P 1'
_symmetry_space_group_name_H-M 'P -1'
_atom_sites_solution_hydrogens geom
_atom_sites_solution_primary direct
_atom_sites_solution_secondary difmap
_audit_creation_method SHELXL-97
_cell_angle_alpha 99.501(8)
_cell_angle_beta 100.715(8)
_cell_angle_gamma 98.183(8)
_cell_formula_units_Z 2
_cell_length_a 8.243(6)
_cell_length_b 11.398(8)
_cell_length_c 21.169(15)
_cell_measurement_reflns_used 1231
_cell_measurement_temperature 293(2)
_cell_measurement_theta_max 24.435
_cell_measurement_theta_min 2.436
_cell_volume 1896(2)
_computing_cell_refinement 'Bruker SMART'
_computing_data_collection 'Bruker SMART'
_computing_data_reduction 'Bruker SAINT'
_computing_molecular_graphics 'Bruker SHELXTL'
_computing_publication_material 'Bruker SHELXTL'
_computing_structure_refinement 'SHELXL-97 (Sheldrick, 1997)'
_computing_structure_solution 'SHELXS-97 (Sheldrick, 1990)'
_diffrn_ambient_temperature 293(2)
_diffrn_measured_fraction_theta_full 0.964
_diffrn_measured_fraction_theta_max 0.964
_diffrn_measurement_device_type 'CCD area detector'
_diffrn_measurement_method 'phi and omega scans'
_diffrn_radiation_monochromator graphite
_diffrn_radiation_source 'fine-focus sealed tube'
_diffrn_radiation_type MoK\a
_diffrn_radiation_wavelength 0.71073
_diffrn_reflns_av_R_equivalents 0.0803
_diffrn_reflns_av_sigmaI/netI 0.2194
_diffrn_reflns_limit_h_max 9
_diffrn_reflns_limit_h_min -6
_diffrn_reflns_limit_k_max 13
_diffrn_reflns_limit_k_min -13
_diffrn_reflns_limit_l_max 21
_diffrn_reflns_limit_l_min -25
_diffrn_reflns_number 7592
_diffrn_reflns_theta_full 25.01
_diffrn_reflns_theta_max 25.01
_diffrn_reflns_theta_min 1.84
_exptl_absorpt_coefficient_mu 4.433
_exptl_absorpt_correction_T_max 0.7181
_exptl_absorpt_correction_T_min 0.4709
_exptl_absorpt_correction_type multi-scan
_exptl_absorpt_process_details sadabs
_exptl_crystal_colour orange-yellow
_exptl_crystal_density_diffrn 1.725
_exptl_crystal_density_method 'not measured'
_exptl_crystal_description prism
_exptl_crystal_F_000 964
_exptl_crystal_size_max 0.20
_exptl_crystal_size_mid 0.08
_exptl_crystal_size_min 0.08
_refine_diff_density_max 3.729
_refine_diff_density_min -1.239
_refine_diff_density_rms 0.458
_refine_ls_extinction_coef 0.080(5)
_refine_ls_extinction_expression Fc^*^=kFc[1+0.001xFc^2^\l^3^/sin(2\q)]^-1/4^
_refine_ls_extinction_method SHELXL
_refine_ls_goodness_of_fit_ref 1.092
_refine_ls_hydrogen_treatment constr
_refine_ls_matrix_type full
_refine_ls_number_parameters 132
_refine_ls_number_reflns 6458
_refine_ls_number_restraints 2
_refine_ls_restrained_S_all 1.092
_refine_ls_R_factor_all 0.1981
_refine_ls_R_factor_gt 0.1148
_refine_ls_shift/su_max 0.001
_refine_ls_shift/su_mean 0.000
_refine_ls_structure_factor_coef Fsqd
_refine_ls_weighting_details 'calc w=1/[\s^2^(Fo^2^)+(0.1571P)^2^+2.8169P] where P=(Fo^2^+2Fc^2^)/3'
_refine_ls_weighting_scheme calc
_refine_ls_wR_factor_gt 0.2829
_refine_ls_wR_factor_ref 0.3270
_reflns_number_gt 3317
_reflns_number_total 6458
_reflns_threshold_expression >2sigma(I)
_cod_data_source_file om900246b_si_001.cif
_cod_data_source_block 2'
_cod_depositor_comments
;
The following automatic conversions were performed:

'_symmetry_cell_setting' value 'Triclinic' changed to 'triclinic'
according to /home/saulius/struct/CIF-dictionaries/cif_core.dic
dictionary named 'cif_core.dic' version 2.4.2 from 2011-04-26.

Automatic conversion script
Id: cif_fix_values 1715 2011-07-08 13:25:40Z adriana 
;
_cod_original_cell_volume 1897(2)
_cod_original_sg_symbol_H-M P-1
_cod_database_code 4069527

loop_
_symmetry_equiv_pos_as_xyz
'x, y, z'
'-x, -y, -z'

loop_
_atom_site_label
_atom_site_type_symbol
_atom_site_fract_x
_atom_site_fract_y
_atom_site_fract_z
_atom_site_U_iso_or_equiv
_atom_site_adp_type
_atom_site_occupancy
_atom_site_symmetry_multiplicity
_atom_site_calc_flag
_atom_site_refinement_flags
Er1 Er -0.09977(17) 0.90730(13) 0.42004(6) 0.0424(6) Uani 1 1 d .
Er2 Er 0.50612(17) 0.53675(13) 0.92020(6) 0.0441(6) Uani 1 1 d .
N1 N 0.075(3) 0.8907(19) 0.5193(10) 0.039(6) Uani 1 1 d D
H1N H 0.0065 0.8442 0.5382 0.046 Uiso 1 1 d RD
N2 N 0.114(3) 0.811(2) 0.4717(10) 0.040(6) Uani 1 1 d .
N3 N 0.447(3) 0.6198(18) 1.0234(10) 0.035(5) Uani 1 1 d D
H3N H 0.5364 0.6800 1.0422 0.042 Uiso 1 1 d RD
N4 N 0.357(3) 0.6635(19) 0.9749(10) 0.038(5) Uani 1 1 d .
C1 C 0.185(3) 0.723(2) 0.4871(13) 0.036(6) Uiso 1 1 d .
C2 C 0.2012(15) 0.6274(10) 0.4325(5) 0.038(6) Uiso 1 1 d G
C3 C 0.3133(15) 0.5497(11) 0.4455(5) 0.056(8) Uiso 1 1 d G
H3A H 0.3771 0.5581 0.4876 0.068 Uiso 1 1 calc R
C4 C 0.330(2) 0.4596(14) 0.3954(6) 0.071(10) Uiso 1 1 d G
H4A H 0.4050 0.4076 0.4041 0.085 Uiso 1 1 calc R
C5 C 0.235(2) 0.4471(15) 0.3324(5) 0.079(11) Uiso 1 1 d G
H5A H 0.2458 0.3867 0.2990 0.095 Uiso 1 1 calc R
C6 C 0.123(2) 0.5248(15) 0.3195(5) 0.073(10) Uiso 1 1 d G
H6A H 0.0587 0.5164 0.2773 0.087 Uiso 1 1 calc R
C7 C 0.1058(19) 0.6149(14) 0.3695(5) 0.057(8) Uiso 1 1 d G
H7A H 0.0308 0.6669 0.3608 0.068 Uiso 1 1 calc R
C8 C 0.2524(14) 0.7192(10) 0.5564(5) 0.037(6) Uiso 1 1 d G
C9 C 0.3922(18) 0.8049(10) 0.5899(6) 0.045(7) Uiso 1 1 d G
H9A H 0.4413 0.8607 0.5684 0.055 Uiso 1 1 calc R
C10 C 0.4585(18) 0.8074(14) 0.6556(5) 0.062(9) Uiso 1 1 d G
H10A H 0.5520 0.8647 0.6780 0.075 Uiso 1 1 calc R
C11 C 0.385(2) 0.7241(15) 0.6877(5) 0.056(8) Uiso 1 1 d G
H11A H 0.4296 0.7257 0.7316 0.067 Uiso 1 1 calc R
C12 C 0.245(2) 0.6383(14) 0.6542(5) 0.087(12) Uiso 1 1 d G
H12A H 0.1963 0.5826 0.6756 0.105 Uiso 1 1 calc R
C13 C 0.1790(16) 0.6359(13) 0.5885(5) 0.056(8) Uiso 1 1 d G
H13A H 0.0855 0.5786 0.5661 0.067 Uiso 1 1 calc R
C14 C 0.1019(18) 1.0283(15) 0.3585(8) 0.046(7) Uiso 1 1 d G
H14A H 0.1869 1.0871 0.3860 0.055 Uiso 1 1 calc R
C15 C 0.1118(16) 0.9050(16) 0.3379(8) 0.063(9) Uiso 1 1 d G
H15A H 0.2044 0.8689 0.3494 0.076 Uiso 1 1 calc R
C16 C -0.045(2) 0.8464(14) 0.2965(7) 0.058(9) Uiso 1 1 d G
H16A H -0.0723 0.7652 0.2761 0.070 Uiso 1 1 calc R
C17 C -0.1511(18) 0.9335(16) 0.2916(6) 0.058(9) Uiso 1 1 d G
H17A H -0.2609 0.9194 0.2675 0.069 Uiso 1 1 calc R
C18 C -0.061(2) 1.0459(13) 0.3299(9) 0.065(9) Uiso 1 1 d G
H18A H -0.1007 1.1184 0.3353 0.078 Uiso 1 1 calc R
C19 C -0.305(2) 0.6976(14) 0.4134(10) 0.074(11) Uiso 1 1 d G
H19A H -0.2650 0.6249 0.4096 0.089 Uiso 1 1 calc R
C20 C -0.3712(18) 0.7515(15) 0.3608(8) 0.086(12) Uiso 1 1 d G
H20A H -0.3826 0.7203 0.3164 0.103 Uiso 1 1 calc R
C21 C -0.4170(15) 0.8614(17) 0.3877(9) 0.093(13) Uiso 1 1 d G
H21A H -0.4638 0.9148 0.3641 0.112 Uiso 1 1 calc R
C22 C -0.379(2) 0.8753(17) 0.4571(9) 0.077(11) Uiso 1 1 d G
H22A H -0.3964 0.9395 0.4869 0.093 Uiso 1 1 calc R
C23 C -0.310(2) 0.7741(18) 0.4730(8) 0.061(9) Uiso 1 1 d G
H23A H -0.2735 0.7604 0.5150 0.073 Uiso 1 1 calc R
C24 C 0.297(3) 0.767(3) 0.9912(13) 0.042(7) Uiso 1 1 d .
C25 C 0.3126(14) 0.8205(10) 1.0608(5) 0.031(6) Uiso 1 1 d G
C26 C 0.4291(14) 0.9233(13) 1.0929(5) 0.066(10) Uiso 1 1 d G
H26A H 0.5039 0.9593 1.0709 0.079 Uiso 1 1 calc R
C27 C 0.434(2) 0.9721(14) 1.1581(5) 0.070(10) Uiso 1 1 d G
H27A H 0.5121 1.0409 1.1796 0.084 Uiso 1 1 calc R
C28 C 0.322(2) 0.9182(15) 1.1910(5) 0.071(10) Uiso 1 1 d G
H28A H 0.3257 0.9509 1.2346 0.085 Uiso 1 1 calc R
C29 C 0.206(2) 0.8154(16) 1.1589(5) 0.052(8) Uiso 1 1 d G
H29A H 0.1311 0.7794 1.1810 0.062 Uiso 1 1 calc R
C30 C 0.2009(18) 0.7666(12) 1.0938(5) 0.041(7) Uiso 1 1 d G
H30A H 0.1229 0.6978 1.0723 0.049 Uiso 1 1 calc R
C31 C 0.2197(16) 0.8257(11) 0.9381(5) 0.030(6) Uiso 1 1 d G
C32 C 0.217(2) 0.7796(15) 0.8728(5) 0.078(11) Uiso 1 1 d G
H32A H 0.2719 0.7156 0.8622 0.094 Uiso 1 1 calc R
C33 C 0.133(2) 0.8291(17) 0.8235(5) 0.109(16) Uiso 1 1 d G
H33A H 0.1309 0.7983 0.7798 0.131 Uiso 1 1 calc R
C34 C 0.051(2) 0.9248(18) 0.8394(6) 0.064(9) Uiso 1 1 d G
H34A H -0.0059 0.9580 0.8064 0.077 Uiso 1 1 calc R
C35 C 0.053(2) 0.9709(16) 0.9046(6) 0.101(14) Uiso 1 1 d G
H35A H -0.0016 1.0350 0.9153 0.121 Uiso 1 1 calc R
C36 C 0.1377(16) 0.9214(12) 0.9540(5) 0.053(8) Uiso 1 1 d G
H36A H 0.1395 0.9523 0.9977 0.064 Uiso 1 1 calc R
C37 C 0.685(2) 0.7445(13) 0.9151(11) 0.078(11) Uiso 1 1 d G
H37A H 0.6295 0.8102 0.9156 0.094 Uiso 1 1 calc R
C38 C 0.699(2) 0.6642(16) 0.8583(9) 0.094(13) Uiso 1 1 d G
H38A H 0.6553 0.6682 0.8151 0.113 Uiso 1 1 calc R
C39 C 0.7929(16) 0.5769(18) 0.8791(10) 0.095(13) Uiso 1 1 d G
H39A H 0.8209 0.5136 0.8519 0.114 Uiso 1 1 calc R
C40 C 0.8361(17) 0.6032(19) 0.9487(11) 0.098(14) Uiso 1 1 d G
H40A H 0.8974 0.5601 0.9751 0.118 Uiso 1 1 calc R
C41 C 0.769(2) 0.7067(18) 0.9710(9) 0.075(11) Uiso 1 1 d G
H41A H 0.7791 0.7434 1.0145 0.090 Uiso 1 1 calc R
C42 C 0.2005(15) 0.4630(17) 0.8469(10) 0.065(9) Uiso 1 1 d G
H42A H 0.1170 0.4960 0.8638 0.078 Uiso 1 1 calc R
C43 C 0.2921(19) 0.5104(17) 0.8034(8) 0.080(11) Uiso 1 1 d G
H43A H 0.2791 0.5799 0.7869 0.096 Uiso 1 1 calc R
C44 C 0.407(2) 0.4329(17) 0.7897(7) 0.102(15) Uiso 1 1 d G
H44A H 0.4824 0.4428 0.7625 0.123 Uiso 1 1 calc R
C45 C 0.386(2) 0.3376(13) 0.8247(10) 0.076(11) Uiso 1 1 d G
H45A H 0.4459 0.2742 0.8244 0.091 Uiso 1 1 calc R
C46 C 0.259(2) 0.3562(16) 0.8600(10) 0.063(9) Uiso 1 1 d G
H46A H 0.2200 0.3071 0.8871 0.075 Uiso 1 1 calc R

loop_
_atom_site_aniso_label
_atom_site_aniso_U_11
_atom_site_aniso_U_22
_atom_site_aniso_U_33
_atom_site_aniso_U_23
_atom_site_aniso_U_13
_atom_site_aniso_U_12
Er1 0.0462(10) 0.0496(10) 0.0320(8) 0.0061(6) 0.0120(6) 0.0083(7)
Er2 0.0521(11) 0.0495(10) 0.0328(8) 0.0106(7) 0.0091(6) 0.0135(7)
N1 0.050(15) 0.034(13) 0.039(13) 0.024(11) 0.012(11) 0.008(11)
N2 0.056(16) 0.042(14) 0.020(11) -0.002(10) 0.012(10) 0.010(12)
N3 0.049(14) 0.019(11) 0.044(13) 0.019(10) 0.014(11) 0.001(10)
N4 0.051(15) 0.034(13) 0.032(12) 0.009(10) 0.012(10) 0.013(11)

loop_
_atom_type_symbol
_atom_type_description
_atom_type_scat_dispersion_real
_atom_type_scat_dispersion_imag
_atom_type_scat_source
C C 0.0033 0.0016 'International Tables Vol C Tables 4.2.6.8 and 6.1.1.4'
H H 0.0000 0.0000 'International Tables Vol C Tables 4.2.6.8 and 6.1.1.4'
N N 0.0061 0.0033 'International Tables Vol C Tables 4.2.6.8 and 6.1.1.4'
Er Er -0.2586 4.9576 'International Tables Vol C Tables 4.2.6.8 and 6.1.1.4'

loop_
_geom_angle_atom_site_label_1
_geom_angle_atom_site_label_2
_geom_angle_atom_site_label_3
_geom_angle
_geom_angle_site_symmetry_1
_geom_angle_site_symmetry_3
N1 Er1 N2 33.2(7) . .
N1 Er1 N1 80.8(7) . 2_576
N2 Er1 N1 109.9(7) . 2_576
N1 Er1 C21 128.1(7) . .
N2 Er1 C21 135.5(7) . .
N1 Er1 C21 96.9(7) 2_576 .
N1 Er1 C22 97.0(7) . .
N2 Er1 C22 115.4(7) . .
N1 Er1 C22 82.9(7) 2_576 .
C21 Er1 C22 32.36(16) . .
N1 Er1 C20 123.7(7) . .
N2 Er1 C20 111.5(7) . .
N1 Er1 C20 128.8(7) 2_576 .
C21 Er1 C20 32.00(15) . .
C22 Er1 C20 52.7(2) . .
N1 Er1 C23 77.6(7) . .
N2 Er1 C23 86.1(7) . .
N1 Er1 C23 103.9(7) 2_576 .
C21 Er1 C23 52.4(2) . .
C22 Er1 C23 31.47(14) . .
C20 Er1 C23 51.6(2) . .
N1 Er1 C14 105.3(7) . .
N2 Er1 C14 94.5(7) . .
N1 Er1 C14 80.0(7) 2_576 .
C21 Er1 C14 125.5(5) . .
C22 Er1 C14 149.2(6) . .
C20 Er1 C14 124.3(4) . .
C23 Er1 C14 175.6(5) . .
N1 Er1 C15 102.3(7) . .
N2 Er1 C15 77.6(6) . .
N1 Er1 C15 109.9(7) 2_576 .
C21 Er1 C15 126.2(4) . .
C22 Er1 C15 158.3(5) . .
C20 Er1 C15 107.2(4) . .
C23 Er1 C15 145.8(6) . .
C14 Er1 C15 30.79(13) . .
N1 Er1 C19 92.7(7) . .
N2 Er1 C19 84.3(7) . .
N1 Er1 C19 133.3(7) 2_576 .
C21 Er1 C19 52.1(2) . .
C22 Er1 C19 51.8(2) . .
C20 Er1 C19 31.02(15) . .
C23 Er1 C19 30.76(14) . .
C14 Er1 C19 145.0(5) . .
C15 Er1 C19 116.7(5) . .
N1 Er1 C18 133.2(7) . .
N2 Er1 C18 124.6(7) . .
N1 Er1 C18 76.8(6) 2_576 .
C21 Er1 C18 95.3(4) . .
C22 Er1 C18 120.0(5) . .
C20 Er1 C18 102.3(4) . .
C23 Er1 C18 147.7(5) . .
C14 Er1 C18 30.65(13) . .
C15 Er1 C18 50.5(2) . .
C19 Er1 C18 132.0(5) . .
N1 Er1 C16 126.8(7) . .
N2 Er1 C16 95.6(6) . .
N1 Er1 C16 126.0(6) 2_576 .
C21 Er1 C16 96.5(4) . .
C22 Er1 C16 127.9(5) . .
C20 Er1 C16 77.9(3) . .
C23 Er1 C16 125.3(5) . .
C14 Er1 C16 50.4(2) . .
C15 Er1 C16 30.39(13) . .
C19 Er1 C16 94.8(4) . .
C18 Er1 C16 50.0(2) . .
N4 Er2 N3 109.4(8) . 2_667
N4 Er2 N3 33.4(7) . .
N3 Er2 N3 80.1(7) 2_667 .
N4 Er2 C41 86.1(8) . .
N3 Er2 C41 104.3(8) 2_667 .
N3 Er2 C41 77.9(7) . .
N4 Er2 C37 82.3(7) . .
N3 Er2 C37 135.0(7) 2_667 .
N3 Er2 C37 91.7(7) . .
C41 Er2 C37 31.36(16) . .
N4 Er2 C42 79.0(7) . .
N3 Er2 C42 104.4(7) 2_667 .
N3 Er2 C42 101.4(7) . .
C41 Er2 C42 150.7(7) . .
C37 Er2 C42 120.6(6) . .
N4 Er2 C40 116.2(8) . .
N3 Er2 C40 85.8(7) 2_667 .
N3 Er2 C40 99.2(8) . .
C41 Er2 C40 31.30(15) . .
C37 Er2 C40 51.6(2) . .
C42 Er2 C40 158.3(6) . .
N4 Er2 C46 99.7(8) . .
N3 Er2 C46 75.6(7) 2_667 .
N3 Er2 C46 107.9(7) . .
C41 Er2 C46 174.0(7) . .
C37 Er2 C46 147.1(6) . .
C42 Er2 C46 31.17(15) . .
C40 Er2 C46 143.5(7) . .
N4 Er2 C38 109.3(7) . .
N3 Er2 C38 131.7(7) 2_667 .
N3 Er2 C38 122.7(7) . .
C41 Er2 C38 51.5(3) . .
C37 Er2 C38 31.07(16) . .
C42 Er2 C38 110.4(5) . .
C40 Er2 C38 51.3(3) . .
C46 Er2 C38 124.0(5) . .
N4 Er2 C39 133.0(7) . .
N3 Er2 C39 100.8(7) 2_667 .
N3 Er2 C39 128.3(7) . .
C41 Er2 C39 51.5(3) . .
C37 Er2 C39 51.3(2) . .
C42 Er2 C39 127.3(5) . .
C40 Er2 C39 30.98(17) . .
C46 Er2 C39 122.5(6) . .
C38 Er2 C39 30.85(16) . .
N4 Er2 C43 93.2(7) . .
N3 Er2 C43 125.0(7) 2_667 .
N3 Er2 C43 124.0(7) . .
C41 Er2 C43 127.4(6) . .
C37 Er2 C43 96.3(5) . .
C42 Er2 C43 30.80(15) . .
C40 Er2 C43 128.3(5) . .
C46 Er2 C43 50.9(2) . .
C38 Er2 C43 80.0(4) . .
C39 Er2 C43 97.9(4) . .
N4 Er2 C45 128.6(7) . .
N3 Er2 C45 77.8(7) 2_667 .
N3 Er2 C45 137.2(7) . .
C41 Er2 C45 143.2(6) . .
C37 Er2 C45 129.3(5) . .
C42 Er2 C45 50.9(2) . .
C40 Er2 C45 115.1(6) . .
C46 Er2 C45 30.76(15) . .
C38 Er2 C45 99.2(4) . .
C39 Er2 C45 91.8(5) . .
C43 Er2 C45 50.3(2) . .
N2 N1 Er1 74.6(13) . .
N2 N1 Er1 151.3(17) . 2_576
Er1 N1 Er1 99.2(7) . 2_576
N2 N1 H1N 104.3 . .
Er1 N1 H1N 104.4 . .
Er1 N1 H1N 104.3 2_576 .
C1 N2 N1 120(2) . .
C1 N2 Er1 158(2) . .
N1 N2 Er1 72.3(13) . .
N4 N3 Er2 150.8(17) . 2_667
N4 N3 Er2 70.5(12) . .
Er2 N3 Er2 99.9(7) 2_667 .
N4 N3 H3N 104.7 . .
Er2 N3 H3N 104.3 2_667 .
Er2 N3 H3N 104.2 . .
N3 N4 C24 119(2) . .
N3 N4 Er2 76.1(13) . .
C24 N4 Er2 156.3(19) . .
N2 C1 C8 121(2) . .
N2 C1 C2 117(2) . .
C8 C1 C2 121.6(19) . .
C3 C2 C7 120.0 . .
C3 C2 C1 118.8(11) . .
C7 C2 C1 121.2(11) . .
C4 C3 C2 120.0 . .
C4 C3 H3A 120.0 . .
C2 C3 H3A 120.0 . .
C5 C4 C3 120.0 . .
C5 C4 H4A 120.0 . .
C3 C4 H4A 120.0 . .
C4 C5 C6 120.0 . .
C4 C5 H5A 120.0 . .
C6 C5 H5A 120.0 . .
C5 C6 C7 120.0 . .
C5 C6 H6A 120.0 . .
C7 C6 H6A 120.0 . .
C6 C7 C2 120.0 . .
C6 C7 H7A 120.0 . .
C2 C7 H7A 120.0 . .
C9 C8 C13 120.0 . .
C9 C8 C1 117.5(12) . .
C13 C8 C1 122.5(12) . .
C8 C9 C10 120.0 . .
C8 C9 H9A 120.0 . .
C10 C9 H9A 120.0 . .
C11 C10 C9 120.0 . .
C11 C10 H10A 120.0 . .
C9 C10 H10A 120.0 . .
C10 C11 C12 120.0 . .
C10 C11 H11A 120.0 . .
C12 C11 H11A 120.0 . .
C13 C12 C11 120.0 . .
C13 C12 H12A 120.0 . .
C11 C12 H12A 120.0 . .
C12 C13 C8 120.0 . .
C12 C13 H13A 120.0 . .
C8 C13 H13A 120.0 . .
C18 C14 C15 108.0 . .
C18 C14 Er1 76.2(3) . .
C15 C14 Er1 75.3(3) . .
C18 C14 H14A 126.0 . .
C15 C14 H14A 126.0 . .
Er1 C14 H14A 114.8 . .
C14 C15 C16 108.0 . .
C14 C15 Er1 73.9(3) . .
C16 C15 Er1 76.7(3) . .
C14 C15 H15A 126.0 . .
C16 C15 H15A 126.0 . .
Er1 C15 H15A 115.5 . .
C15 C16 C17 108.0 . .
C15 C16 Er1 72.9(3) . .
C17 C16 Er1 75.5(3) . .
C15 C16 H16A 126.0 . .
C17 C16 H16A 126.0 . .
Er1 C16 H16A 117.6 . .
C18 C17 C16 108.0 . .
C18 C17 Er1 73.3(3) . .
C16 C17 Er1 74.4(3) . .
C18 C17 H17A 126.0 . .
C16 C17 H17A 126.0 . .
Er1 C17 H17A 118.2 . .
C14 C18 C17 108.0 . .
C14 C18 Er1 73.1(3) . .
C17 C18 Er1 76.5(3) . .
C14 C18 H18A 126.0 . .
C17 C18 H18A 126.0 . .
Er1 C18 H18A 116.5 . .
C23 C19 C20 108.0 . .
C23 C19 Er1 73.5(3) . .
C20 C19 Er1 71.4(3) . .
C23 C19 H19A 126.0 . .
C20 C19 H19A 126.0 . .
Er1 C19 H19A 120.8 . .
C19 C20 C21 108.0 . .
C19 C20 Er1 77.6(3) . .
C21 C20 Er1 70.9(3) . .
C19 C20 H20A 126.0 . .
C21 C20 H20A 126.0 . .
Er1 C20 H20A 117.5 . .
C20 C21 C22 108.0 . .
C20 C21 Er1 77.1(3) . .
C22 C21 Er1 75.1(3) . .
C20 C21 H21A 126.0 . .
C22 C21 H21A 126.0 . .
Er1 C21 H21A 114.1 . .
C21 C22 C23 108.0 . .
C21 C22 Er1 72.6(3) . .
C23 C22 Er1 78.1(3) . .
C21 C22 H22A 126.0 . .
C23 C22 H22A 126.0 . .
Er1 C22 H22A 115.5 . .
C19 C23 C22 108.0 . .
C19 C23 Er1 75.8(3) . .
C22 C23 Er1 70.4(3) . .
C19 C23 H23A 126.0 . .
C22 C23 H23A 126.0 . .
Er1 C23 H23A 119.6 . .
N4 C24 C25 120(2) . .
N4 C24 C31 119(2) . .
C25 C24 C31 121(2) . .
C26 C25 C30 120.0 . .
C26 C25 C24 122.8(13) . .
C30 C25 C24 117.2(13) . .
C27 C26 C25 120.0 . .
C27 C26 H26A 120.0 . .
C25 C26 H26A 120.0 . .
C26 C27 C28 120.00(6) . .
C26 C27 H27A 120.0 . .
C28 C27 H27A 120.0 . .
C29 C28 C27 120.0 . .
C29 C28 H28A 120.0 . .
C27 C28 H28A 120.0 . .
C28 C29 C30 120.0 . .
C28 C29 H29A 120.0 . .
C30 C29 H29A 120.0 . .
C29 C30 C25 120.0 . .
C29 C30 H30A 120.0 . .
C25 C30 H30A 120.0 . .
C32 C31 C36 120.0 . .
C32 C31 C24 120.6(11) . .
C36 C31 C24 119.1(11) . .
C31 C32 C33 120.0 . .
C31 C32 H32A 120.0 . .
C33 C32 H32A 120.0 . .
C34 C33 C32 120.0 . .
C34 C33 H33A 120.0 . .
C32 C33 H33A 120.0 . .
C33 C34 C35 120.0 . .
C33 C34 H34A 120.0 . .
C35 C34 H34A 120.0 . .
C34 C35 C36 120.0 . .
C34 C35 H35A 120.0 . .
C36 C35 H35A 120.0 . .
C35 C36 C31 120.0 . .
C35 C36 H36A 120.0 . .
C31 C36 H36A 120.0 . .
C41 C37 C38 108.0 . .
C41 C37 Er2 73.8(3) . .
C38 C37 Er2 75.7(3) . .
C41 C37 H37A 126.0 . .
C38 C37 H37A 126.0 . .
Er2 C37 H37A 116.6 . .
C37 C38 C39 108.0 . .
C37 C38 Er2 73.2(3) . .
C39 C38 Er2 74.8(4) . .
C37 C38 H38A 126.0 . .
C39 C38 H38A 126.0 . .
Er2 C38 H38A 117.9 . .
C40 C39 C38 108.0 . .
C40 C39 Er2 73.4(3) . .
C38 C39 Er2 74.3(4) . .
C40 C39 H39A 126.0 . .
C38 C39 H39A 126.0 . .
Er2 C39 H39A 118.2 . .
C39 C40 C41 108.0 . .
C39 C40 Er2 75.6(3) . .
C41 C40 Er2 73.4(4) . .
C39 C40 H40A 126.0 . .
C41 C40 H40A 126.0 . .
Er2 C40 H40A 117.0 . .
C37 C41 C40 108.0 . .
C37 C41 Er2 74.9(3) . .
C40 C41 Er2 75.3(4) . .
C37 C41 H41A 126.0 . .
C40 C41 H41A 126.0 . .
Er2 C41 H41A 116.0 . .
C46 C42 C43 108.0 . .
C46 C42 Er2 74.5(4) . .
C43 C42 Er2 76.9(3) . .
C46 C42 H42A 126.0 . .
C43 C42 H42A 126.0 . .
Er2 C42 H42A 114.8 . .
C44 C43 C42 108.0 . .
C44 C43 Er2 76.4(4) . .
C42 C43 Er2 72.3(3) . .
C44 C43 H43A 126.0 . .
C42 C43 H43A 126.0 . .
Er2 C43 H43A 117.3 . .
C45 C44 C43 108.0 . .
C45 C44 Er2 73.5(3) . .
C43 C44 Er2 73.3(4) . .
C45 C44 H44A 126.0 . .
C43 C44 H44A 126.0 . .
Er2 C44 H44A 119.0 . .
C46 C45 C44 108.0 . .
C46 C45 Er2 72.2(3) . .
C44 C45 Er2 76.2(3) . .
C46 C45 H45A 126.0 . .
C44 C45 H45A 126.0 . .
Er2 C45 H45A 117.5 . .
C45 C46 C42 108.0 . .
C45 C46 Er2 77.0(3) . .
C42 C46 Er2 74.3(4) . .
C45 C46 H46A 126.0 . .
C42 C46 H46A 126.0 . .
Er2 C46 H46A 114.9 . .

loop_
_geom_bond_atom_site_label_1
_geom_bond_atom_site_label_2
_geom_bond_distance
_geom_bond_site_symmetry_2
Er1 N1 2.37(2) .
Er1 N2 2.40(2) .
Er1 N1 2.41(2) 2_576
Er1 C21 2.531(13) .
Er1 C22 2.563(12) .
Er1 C20 2.612(12) .
Er1 C23 2.662(12) .
Er1 C14 2.666(12) .
Er1 C15 2.682(12) .
Er1 C19 2.691(13) .
Er1 C18 2.705(12) .
Er1 C16 2.732(12) .
Er2 N4 2.33(2) .
Er2 N3 2.342(18) 2_667
Er2 N3 2.40(2) .
Er2 C41 2.620(13) .
Er2 C37 2.634(15) .
Er2 C42 2.641(13) .
Er2 C40 2.644(14) .
Er2 C46 2.644(13) .
Er2 C38 2.666(14) .
Er2 C39 2.672(14) .
Er2 C43 2.701(13) .
Er2 C45 2.706(14) .
N1 N2 1.36(3) .
N1 Er1 2.41(2) 2_576
N1 H1N 0.9100 .
N2 C1 1.29(3) .
N3 N4 1.36(3) .
N3 Er2 2.342(18) 2_667
N3 H3N 0.9100 .
N4 C24 1.36(3) .
C1 C8 1.48(3) .
C1 C2 1.49(3) .
C2 C3 1.3900 .
C2 C7 1.3900 .
C3 C4 1.3900 .
C3 H3A 0.9300 .
C4 C5 1.3900 .
C4 H4A 0.9300 .
C5 C6 1.3900 .
C5 H5A 0.9300 .
C6 C7 1.3900 .
C6 H6A 0.9300 .
C7 H7A 0.9300 .
C8 C9 1.3900 .
C8 C13 1.3900 .
C9 C10 1.3900 .
C9 H9A 0.9300 .
C10 C11 1.3900 .
C10 H10A 0.9300 .
C11 C12 1.3900 .
C11 H11A 0.9300 .
C12 C13 1.3900 .
C12 H12A 0.9300 .
C13 H13A 0.9300 .
C14 C18 1.4200 .
C14 C15 1.4200 .
C14 H14A 0.9300 .
C15 C16 1.4200 .
C15 H15A 0.9300 .
C16 C17 1.4200 .
C16 H16A 0.9300 .
C17 C18 1.4200 .
C17 H17A 0.9300 .
C18 H18A 0.9300 .
C19 C23 1.4200 .
C19 C20 1.4200 .
C19 H19A 0.9300 .
C20 C21 1.4200 .
C20 H20A 0.9300 .
C21 C22 1.4200 .
C21 H21A 0.9300 .
C22 C23 1.4200 .
C22 H22A 0.9300 .
C23 H23A 0.9300 .
C24 C25 1.47(3) .
C24 C31 1.49(3) .
C25 C26 1.3900 .
C25 C30 1.3900 .
C26 C27 1.3900 .
C26 H26A 0.9300 .
C27 C28 1.3900 .
C27 H27A 0.9300 .
C28 C29 1.3900 .
C28 H28A 0.9300 .
C29 C30 1.3900 .
C29 H29A 0.9300 .
C30 H30A 0.9300 .
C31 C32 1.3900 .
C31 C36 1.3900 .
C32 C33 1.3900 .
C32 H32A 0.9300 .
C33 C34 1.3900 .
C33 H33A 0.9300 .
C34 C35 1.3900 .
C34 H34A 0.9300 .
C35 C36 1.3900 .
C35 H35A 0.9300 .
C36 H36A 0.9300 .
C37 C41 1.4200 .
C37 C38 1.4200 .
C37 H37A 0.9300 .
C38 C39 1.4200 .
C38 H38A 0.9300 .
C39 C40 1.4200 .
C39 H39A 0.9300 .
C40 C41 1.4200 .
C40 H40A 0.9300 .
C41 H41A 0.9300 .
C42 C46 1.4200 .
C42 C43 1.4200 .
C42 H42A 0.9300 .
C43 C44 1.4200 .
C43 H43A 0.9300 .
C44 C45 1.4200 .
C44 H44A 0.9300 .
C45 C46 1.4200 .
C45 H45A 0.9300 .
C46 H46A 0.9300 .
